data_1100164
loop_
_publ_author_name
'Carballo, Rosa'
'Vazquez-Lopez, Ezequiel M.'
'Covelo, Berta'
'Garcia-Martinez, Emilia'
'Castineiras, Alfonso'
'Niclos, Juan'

_publ_section_title
;
 'Solid state coordination chemistry of mononuclear
  mixed-ligand complexes of Ni(II), Cu(II) and Zn(II)
  with \a-hydroxycarboxylic acids and imidazole'
;
_journal_name_full Polyhedron
_journal_page_first 1505
_journal_page_last 1518
_journal_paper_doi 10.1016/j.poly.2004.02.028
_journal_volume 23
_journal_year 2004
_chemical_formula_sum 'C14 H22 N4 Ni O6'
_chemical_formula_weight 401.07
_space_group_IT_number 15
_symmetry_cell_setting monoclinic
_symmetry_space_group_name_Hall '-C 2yc'
_symmetry_space_group_name_H-M 'C 1 2/c 1'
_atom_sites_solution_hydrogens geom
_atom_sites_solution_primary direct
_atom_sites_solution_secondary difmap
_cell_angle_alpha 90.00
_cell_angle_beta 111.795(7)
_cell_angle_gamma 90.00
_cell_formula_units_Z 4
_cell_length_a 19.392(7)
_cell_length_b 8.477(3)
_cell_length_c 11.412(4)
_cell_measurement_reflns_used 793
_cell_measurement_temperature 293(2)
_cell_measurement_theta_max 24.14
_cell_measurement_theta_min 2.26
_cell_volume 1741.9(11)
_computing_cell_refinement 'Bruker SMART'
_computing_data_collection 'Bruker SMART'
_computing_data_reduction 'Bruker SAINT'
_computing_molecular_graphics 'Bruker SHELXTL'
_computing_publication_material 'Bruker SHELXTL'
_computing_structure_refinement 'SHELXL-97 (Sheldrick, 1997)'
_computing_structure_solution 'SHELXS-97 (Sheldrick, 1990)'
_diffrn_ambient_temperature 293(2)
_diffrn_measured_fraction_theta_full 0.990
_diffrn_measured_fraction_theta_max 0.990
_diffrn_measurement_device_type 'CCD area detector'
_diffrn_measurement_method 'phi and omega scans'
_diffrn_radiation_monochromator graphite
_diffrn_radiation_source 'fine-focus sealed tube'
_diffrn_radiation_type MoK\a
_diffrn_radiation_wavelength 0.71073
_diffrn_reflns_av_R_equivalents 0.0308
_diffrn_reflns_av_sigmaI/netI 0.0380
_diffrn_reflns_limit_h_max 22
_diffrn_reflns_limit_h_min -24
_diffrn_reflns_limit_k_max 10
_diffrn_reflns_limit_k_min -10
_diffrn_reflns_limit_l_max 14
_diffrn_reflns_limit_l_min -8
_diffrn_reflns_number 4760
_diffrn_reflns_theta_full 26.37
_diffrn_reflns_theta_max 26.37
_diffrn_reflns_theta_min 2.26
_exptl_absorpt_coefficient_mu 1.152
_exptl_absorpt_correction_T_max 1.0000
_exptl_absorpt_correction_T_min 0.8297
_exptl_absorpt_correction_type multi-scan
_exptl_crystal_colour blue
_exptl_crystal_density_diffrn 1.529
_exptl_crystal_density_meas 0
_exptl_crystal_density_method 'not measured'
_exptl_crystal_description prism
_exptl_crystal_F_000 840
_exptl_crystal_size_max 0.25
_exptl_crystal_size_mid 0.21
_exptl_crystal_size_min 0.19
_refine_diff_density_max 0.262
_refine_diff_density_min -0.274
_refine_diff_density_rms 0.050
_refine_ls_extinction_coef ?
_refine_ls_extinction_method none
_refine_ls_goodness_of_fit_ref 1.059
_refine_ls_hydrogen_treatment mixed
_refine_ls_matrix_type full
_refine_ls_number_parameters 124
_refine_ls_number_reflns 1763
_refine_ls_number_restraints 2
_refine_ls_restrained_S_all 1.063
_refine_ls_R_factor_all 0.0409
_refine_ls_R_factor_gt 0.0317
_refine_ls_shift/su_max 0.002
_refine_ls_shift/su_mean 0.000
_refine_ls_structure_factor_coef Fsqd
_refine_ls_weighting_details 'calc w=1/[\s^2^(Fo^2^)+(0.0296P)^2^+0.5632P] where P=(Fo^2^+2Fc^2^)/3'
_refine_ls_weighting_scheme calc
_refine_ls_wR_factor_gt 0.0663
_refine_ls_wR_factor_ref 0.0691
_reflns_number_gt 1532
_reflns_number_total 1763
_reflns_threshold_expression >2sigma(I)
_cod_depositor_comments
;
The following automatic conversions were performed:
'_symmetry_cell_setting' value 'Monoclinic' changed to 'monoclinic'
according to '/home/saulius/struct/CIF-dictionaries/cif_core.dic'
dictionary named 'cif_core.dic' version 2.4.1 from
2010-06-29.

'_exptl_absorpt_correction_type' value 'MULTISCAN' changed to
'multi-scan' according to
'/home/saulius/struct/CIF-dictionaries/cif_core.dic' dictionary named
'cif_core.dic' version 2.4.1 from 2010-06-29.

Automatic conversion script
Id: cif_fix_enum 1527 2010-12-29 10:47:43Z saulius 
;
_cod_original_sg_symbol_H-M C2/c
_cod_database_code 1100164

loop_
_symmetry_equiv_pos_as_xyz
'x, y, z'
'-x, y, -z+1/2'
'x+1/2, y+1/2, z'
'-x+1/2, y+1/2, -z+1/2'
'-x, -y, -z'
'x, -y, z-1/2'
'-x+1/2, -y+1/2, -z'
'x+1/2, -y+1/2, z-1/2'

loop_
_atom_site_label
_atom_site_type_symbol
_atom_site_fract_x
_atom_site_fract_y
_atom_site_fract_z
_atom_site_U_iso_or_equiv
_atom_site_adp_type
_atom_site_occupancy
_atom_site_symmetry_multiplicity
_atom_site_calc_flag
_atom_site_refinement_flags
_atom_site_disorder_assembly
_atom_site_disorder_group
Ni Ni 0.0000 0.79895(4) 0.2500 0.02665(13) Uani 1 2 d S . .
O11 O 0.05320(8) 0.81401(16) 0.44164(12) 0.0340(3) Uani 1 1 d . . .
O12 O 0.13975(8) 0.9299(2) 0.60449(13) 0.0431(4) Uani 1 1 d . . .
O13 O 0.07923(8) 0.97856(17) 0.27340(13) 0.0342(4) Uani 1 1 d D . .
C11 C 0.10259(11) 0.9170(2) 0.48868(18) 0.0294(4) Uani 1 1 d . . .
C12 C 0.11769(11) 1.0365(2) 0.39974(18) 0.0295(4) Uani 1 1 d . . .
C13 C 0.08497(15) 1.1936(2) 0.4162(2) 0.0463(6) Uani 1 1 d . . .
H13A H 0.0912 1.2690 0.3581 0.069 Uiso 1 1 calc R . .
H13B H 0.1099 1.2305 0.5010 0.069 Uiso 1 1 calc R . .
H13C H 0.0330 1.1808 0.3998 0.069 Uiso 1 1 calc R . .
C14 C 0.20018(12) 1.0497(3) 0.4267(2) 0.0454(6) Uani 1 1 d . . .
H14A H 0.2194 0.9478 0.4183 0.068 Uiso 1 1 calc R . .
H14B H 0.2253 1.0881 0.5110 0.068 Uiso 1 1 calc R . .
H14C H 0.2080 1.1216 0.3678 0.068 Uiso 1 1 calc R . .
N1 N 0.07141(9) 0.6296(2) 0.23057(15) 0.0333(4) Uani 1 1 d . . .
N2 N 0.10586(15) 0.4211(2) 0.1534(2) 0.0545(6) Uani 1 1 d D . .
C1 C 0.04898(14) 0.5073(3) 0.1555(2) 0.0406(5) Uani 1 1 d . . .
H1 H -0.0006 0.4838 0.1093 0.049 Uiso 1 1 calc R . .
C2 C 0.14728(13) 0.6183(3) 0.2790(2) 0.0469(6) Uani 1 1 d . . .
H2 H 0.1791 0.6891 0.3359 0.056 Uiso 1 1 calc R . .
C3 C 0.16916(16) 0.4903(3) 0.2327(3) 0.0553(7) Uani 1 1 d . . .
H3 H 0.2176 0.4561 0.2511 0.066 Uiso 1 1 calc R . .
H13 H 0.0978(13) 1.013(3) 0.223(2) 0.057(8) Uiso 1 1 d D . .
H20 H 0.100(2) 0.336(3) 0.107(3) 0.113(13) Uiso 1 1 d D . .

loop_
_atom_site_aniso_label
_atom_site_aniso_U_11
_atom_site_aniso_U_22
_atom_site_aniso_U_33
_atom_site_aniso_U_23
_atom_site_aniso_U_13
_atom_site_aniso_U_12
Ni 0.0329(2) 0.02337(19) 0.0246(2) 0.000 0.01184(15) 0.000
O11 0.0448(8) 0.0329(8) 0.0259(7) 0.0051(6) 0.0149(6) -0.0043(7)
O12 0.0439(9) 0.0654(11) 0.0207(8) 0.0020(7) 0.0129(7) -0.0014(8)
O13 0.0463(9) 0.0382(8) 0.0203(7) -0.0030(6) 0.0150(7) -0.0148(7)
C11 0.0344(11) 0.0340(11) 0.0236(10) 0.0012(9) 0.0152(9) 0.0072(9)
C12 0.0397(12) 0.0295(10) 0.0200(10) -0.0026(8) 0.0119(9) -0.0053(9)
C13 0.0683(16) 0.0302(11) 0.0435(13) -0.0015(10) 0.0243(12) 0.0002(11)
C14 0.0442(13) 0.0554(15) 0.0384(13) -0.0017(11) 0.0176(11) -0.0135(11)
N1 0.0386(11) 0.0282(9) 0.0321(10) -0.0027(8) 0.0120(8) 0.0027(7)
N2 0.0922(18) 0.0333(11) 0.0585(14) -0.0047(10) 0.0516(14) 0.0062(12)
C1 0.0554(14) 0.0347(12) 0.0345(12) -0.0050(10) 0.0201(11) -0.0031(11)
C2 0.0410(14) 0.0478(14) 0.0493(14) -0.0066(12) 0.0135(11) 0.0025(11)
C3 0.0581(17) 0.0554(16) 0.0658(18) 0.0123(14) 0.0384(15) 0.0212(14)

loop_
_atom_type_symbol
_atom_type_description
_atom_type_scat_dispersion_real
_atom_type_scat_dispersion_imag
_atom_type_scat_source
Ni Ni 0.3393 1.1124 'International Tables Vol C Tables 4.2.6.8 and 6.1.1.4'
C C 0.0033 0.0016 'International Tables Vol C Tables 4.2.6.8 and 6.1.1.4'
H H 0.0000 0.0000 'International Tables Vol C Tables 4.2.6.8 and 6.1.1.4'
N N 0.0061 0.0033 'International Tables Vol C Tables 4.2.6.8 and 6.1.1.4'
O O 0.0106 0.0060 'International Tables Vol C Tables 4.2.6.8 and 6.1.1.4'

loop_
_geom_angle_atom_site_label_1
_geom_angle_atom_site_label_2
_geom_angle_atom_site_label_3
_geom_angle
_geom_angle_site_symmetry_1
_geom_angle_site_symmetry_3
_geom_angle_publ_flag
O11 Ni O11 172.85(8) . 2 ?
O11 Ni N1 91.19(6) . 2 ?
O11 Ni N1 93.79(6) 2 2 ?
O11 Ni N1 93.79(6) . . ?
O11 Ni N1 91.19(6) 2 . ?
N1 Ni N1 91.79(10) 2 . ?
O11 Ni O13 76.41(5) . . ?
O11 Ni O13 98.33(6) 2 . ?
N1 Ni O13 167.32(6) 2 . ?
N1 Ni O13 91.70(7) . . ?
O11 Ni O13 98.33(6) . 2 ?
O11 Ni O13 76.41(5) 2 2 ?
N1 Ni O13 91.70(7) 2 2 ?
N1 Ni O13 167.32(6) . 2 ?
O13 Ni O13 87.54(9) . 2 ?
C11 O11 Ni 120.04(12) . . ?
C12 O13 Ni 117.05(11) . . ?
O12 C11 O11 123.95(18) . . ?
O12 C11 C12 117.58(18) . . ?
O11 C11 C12 118.46(17) . . ?
O13 C12 C14 110.06(16) . . ?
O13 C12 C13 109.76(17) . . ?
C14 C12 C13 111.60(18) . . ?
O13 C12 C11 106.34(15) . . ?
C14 C12 C11 111.11(17) . . ?
C13 C12 C11 107.81(17) . . ?
C1 N1 C2 104.75(19) . . ?
C1 N1 Ni 123.16(15) . . ?
C2 N1 Ni 131.96(15) . . ?
C1 N2 C3 107.5(2) . . ?
N1 C1 N2 111.7(2) . . ?
C3 C2 N1 110.3(2) . . ?
C2 C3 N2 105.8(2) . . ?

loop_
_geom_bond_atom_site_label_1
_geom_bond_atom_site_label_2
_geom_bond_distance
_geom_bond_site_symmetry_2
_geom_bond_publ_flag
Ni O11 2.0465(15) . ?
Ni O11 2.0465(15) 2 ?
Ni N1 2.0632(17) 2 ?
Ni N1 2.0632(17) . ?
Ni O13 2.1084(15) . ?
Ni O13 2.1084(15) 2 ?
O11 C11 1.259(2) . ?
O12 C11 1.253(2) . ?
O13 C12 1.441(2) . ?
C11 C12 1.537(3) . ?
C12 C14 1.517(3) . ?
C12 C13 1.517(3) . ?
N1 C1 1.312(3) . ?
N1 C2 1.369(3) . ?
N2 C1 1.331(3) . ?
N2 C3 1.358(4) . ?
C2 C3 1.343(3) . ?

loop_
_geom_hbond_atom_site_label_D
_geom_hbond_atom_site_label_H
_geom_hbond_atom_site_label_A
_geom_hbond_distance_DH
_geom_hbond_distance_HA
_geom_hbond_distance_DA
_geom_hbond_angle_DHA
_geom_hbond_site_symmetry_A
N2 H20 O12 0.874(18) 2.39(3) 3.141(3) 145(3) 6_565
N2 H20 O11 0.874(18) 2.18(2) 3.004(3) 158(3) 6_565
O13 H13 O12 0.832(17) 1.886(17) 2.716(2) 175(3) 6_575
